data_2019496
loop_
_publ_author_name
'Wang, Guo-Ming'
'Zhao, Xiao-Meng'
'Zhang, Xiao'
'Bao, Zhen-Zhen'

_publ_section_title
;
 The inorganic--organic hybrid zinc phosphite poly[(\m~3~-hydrogen
 phosphito-\k^3^<i>O</i>:<i>O</i>':<i>O</i>'')(piperidin-1-ium-4-carboxylate-\k<i>O</i>)zinc(II)]
;
_journal_coeditor_code FG3318
_journal_issue 3
_journal_name_full 'Acta Crystallographica Section C'
_journal_page_first 289
_journal_page_last 291
_journal_paper_doi 10.1107/S2053229614003118
_journal_volume 70
_journal_year 2014
_chemical_formula_iupac '[Zn (H P O3) (C6 H11 N O2)]'
_chemical_formula_moiety 'C6 H12 N O5 P Zn'
_chemical_formula_sum 'C6 H12 N O5 P Zn'
_chemical_formula_weight 274.51
_chemical_name_systematic
'Poly[(\m~3~-hydrogen phosphito-\k^3^<i>O</i>:<i>O</i>':<i>O</i>')(piperidin-1-ium-4-carboxylate-\k<i>O</i>)zinc(II)]'
_space_group_IT_number 14
_symmetry_cell_setting monoclinic
_symmetry_space_group_name_Hall '-P 2ybc'
_symmetry_space_group_name_H-M 'P 1 21/c 1'
_atom_sites_solution_hydrogens geom
_atom_sites_solution_primary direct
_atom_sites_solution_secondary difmap
_audit_creation_method SHELXL-97
_cell_angle_alpha 90.00
_cell_angle_beta 114.368(4)
_cell_angle_gamma 90.00
_cell_formula_units_Z 4
_cell_length_a 10.2729(3)
_cell_length_b 9.8483(5)
_cell_length_c 10.6510(3)
_cell_measurement_reflns_used 9838
_cell_measurement_temperature 295(2)
_cell_measurement_theta_max 27.48
_cell_measurement_theta_min 3.00
_cell_volume 981.57(7)
_computing_cell_refinement 'SAINT (Bruker, 2002)'
_computing_data_collection 'APEX2 (Bruker, 2002)'
_computing_data_reduction 'SAINT (Bruker, 2002)'
_computing_molecular_graphics 'SHELXTL (Sheldrick, 2008)'
_computing_publication_material 'SHELXTL (Sheldrick, 2008)'
_computing_structure_refinement 'SHELXL97 (Sheldrick, 2008)'
_computing_structure_solution 'SHELXS97 (Sheldrick, 2008)'
_diffrn_ambient_temperature 295(2)
_diffrn_measured_fraction_theta_full 0.998
_diffrn_measured_fraction_theta_max 0.998
_diffrn_measurement_device_type 'Bruker APEXII area-detector'
_diffrn_measurement_method '\f and \w scans'
_diffrn_radiation_monochromator graphite
_diffrn_radiation_source 'fine-focus sealed tube'
_diffrn_radiation_type MoK\a
_diffrn_radiation_wavelength 0.71073
_diffrn_reflns_av_R_equivalents 0.0855
_diffrn_reflns_av_sigmaI/netI 0.0641
_diffrn_reflns_limit_h_max 13
_diffrn_reflns_limit_h_min -13
_diffrn_reflns_limit_k_max 12
_diffrn_reflns_limit_k_min -12
_diffrn_reflns_limit_l_max 13
_diffrn_reflns_limit_l_min -13
_diffrn_reflns_number 9838
_diffrn_reflns_theta_full 27.48
_diffrn_reflns_theta_max 27.48
_diffrn_reflns_theta_min 3.00
_diffrn_standards_number 0
_exptl_absorpt_coefficient_mu 2.660
_exptl_absorpt_correction_T_max 0.7407
_exptl_absorpt_correction_T_min 0.6460
_exptl_absorpt_correction_type multi-scan
_exptl_absorpt_process_details '(SADABS; Sheldrick, 1996)'
_exptl_crystal_colour colourless
_exptl_crystal_density_diffrn 1.858
_exptl_crystal_density_method 'not measured'
_exptl_crystal_description Prism
_exptl_crystal_F_000 560
_exptl_crystal_size_max 0.18
_exptl_crystal_size_mid 0.16
_exptl_crystal_size_min 0.12
_refine_diff_density_max 0.510
_refine_diff_density_min -0.832
_refine_ls_extinction_method none
_refine_ls_goodness_of_fit_ref 1.085
_refine_ls_hydrogen_treatment constr
_refine_ls_matrix_type full
_refine_ls_number_parameters 127
_refine_ls_number_reflns 2245
_refine_ls_number_restraints 0
_refine_ls_restrained_S_all 1.085
_refine_ls_R_factor_all 0.0499
_refine_ls_R_factor_gt 0.0415
_refine_ls_shift/su_max 0.001
_refine_ls_shift/su_mean 0.000
_refine_ls_structure_factor_coef Fsqd
_refine_ls_weighting_details 'calc w=1/[\s^2^(Fo^2^)+(0.0324P)^2^+0.3072P] where P=(Fo^2^+2Fc^2^)/3'
_refine_ls_weighting_scheme calc
_refine_ls_wR_factor_gt 0.0939
_refine_ls_wR_factor_ref 0.0990
_reflns_number_gt 1948
_reflns_number_total 2245
_reflns_threshold_expression I>2sigma(I)
_cod_data_source_file fg3318sup1.cf
_cod_data_source_block I
_cod_original_cell_volume 981.57(6)
_cod_original_sg_symbol_H-M 'P 21/c'
_cod_database_code 2019496
_cod_database_fobs_code 2019496

loop_
_symmetry_equiv_pos_as_xyz
'x, y, z'
'-x, y+1/2, -z+1/2'
'-x, -y, -z'
'x, -y-1/2, z-1/2'

loop_
_atom_site_type_symbol
_atom_site_label
_atom_site_fract_x
_atom_site_fract_y
_atom_site_fract_z
_atom_site_U_iso_or_equiv
_atom_site_adp_type
_atom_site_calc_flag
_atom_site_refinement_flags
_atom_site_occupancy
_atom_site_symmetry_multiplicity
Zn Zn1 0.59984(4) 0.09765(3) 0.20238(3) 0.02282(15) Uani d . 1 1
P P1 0.56544(9) 0.32106(8) 0.40558(8) 0.0219(2) Uani d . 1 1
H H1 0.6920 0.3352 0.4630 0.026 Uiso d R 1 1
O O1 0.5465(2) 0.1791(2) 0.3426(2) 0.0275(5) Uani d . 1 1
O O2 0.5000(3) 0.4281(2) 0.2952(2) 0.0381(6) Uani d . 1 1
O O3 0.5101(2) 0.3250(2) 0.5181(2) 0.0305(5) Uani d . 1 1
O O4 0.8064(2) 0.0573(3) 0.2548(2) 0.0388(6) Uani d . 1 1
O O5 0.8103(3) 0.2806(3) 0.2693(3) 0.0553(8) Uani d . 1 1
C C1 1.2002(4) 0.1373(4) 0.1882(4) 0.0416(9) Uani d . 1 1
H H1A 1.2093 0.1101 0.1047 0.050 Uiso calc R 1 1
H H1B 1.2357 0.2295 0.2100 0.050 Uiso calc R 1 1
C C2 1.2730(4) 0.0739(4) 0.4343(4) 0.0375(9) Uani d . 1 1
H H2A 1.3127 0.1626 0.4687 0.045 Uiso calc R 1 1
H H2B 1.3264 0.0068 0.5030 0.045 Uiso calc R 1 1
C C3 1.1170(4) 0.0700(4) 0.4119(3) 0.0329(8) Uani d . 1 1
H H3A 1.1093 0.0941 0.4969 0.039 Uiso calc R 1 1
H H3B 1.0800 -0.0213 0.3869 0.039 Uiso calc R 1 1
C C4 1.0443(4) 0.1332(4) 0.1641(4) 0.0394(9) Uani d . 1 1
H H4A 1.0060 0.0432 0.1334 0.047 Uiso calc R 1 1
H H4B 0.9906 0.1975 0.0924 0.047 Uiso calc R 1 1
C C5 1.0278(3) 0.1687(4) 0.2979(3) 0.0318(8) Uani d . 1 1
H H5 1.0662 0.2603 0.3261 0.038 Uiso calc R 1 1
C C6 0.8708(4) 0.1703(4) 0.2727(3) 0.0334(8) Uani d . 1 1
N N1 1.2879(3) 0.0454(3) 0.3033(3) 0.0373(7) Uani d . 1 1
H H1C 1.3804 0.0539 0.3183 0.045 Uiso calc R 1 1
H H1D 1.2617 -0.0411 0.2780 0.045 Uiso calc R 1 1

loop_
_atom_site_aniso_label
_atom_site_aniso_U_11
_atom_site_aniso_U_22
_atom_site_aniso_U_33
_atom_site_aniso_U_12
_atom_site_aniso_U_13
_atom_site_aniso_U_23
Zn1 0.0280(2) 0.0227(2) 0.0242(2) 0.00042(15) 0.01722(18) 0.00089(13)
P1 0.0270(4) 0.0213(4) 0.0231(4) -0.0013(3) 0.0161(3) -0.0020(3)
O1 0.0382(13) 0.0209(12) 0.0334(11) -0.0017(10) 0.0248(10) -0.0041(9)
O2 0.0621(18) 0.0270(13) 0.0383(13) 0.0166(12) 0.0338(13) 0.0090(10)
O3 0.0410(14) 0.0325(13) 0.0275(11) -0.0077(11) 0.0237(10) -0.0069(9)
O4 0.0264(13) 0.0436(16) 0.0504(15) 0.0007(12) 0.0200(12) 0.0056(12)
O5 0.0499(17) 0.0443(18) 0.086(2) 0.0152(14) 0.0422(16) 0.0042(15)
C1 0.036(2) 0.059(3) 0.039(2) 0.0049(19) 0.0246(17) 0.0136(18)
C2 0.033(2) 0.043(2) 0.040(2) 0.0021(17) 0.0179(17) 0.0096(16)
C3 0.0321(19) 0.041(2) 0.0294(17) 0.0012(16) 0.0163(15) 0.0056(15)
C4 0.0278(19) 0.059(3) 0.0343(18) 0.0037(18) 0.0158(16) 0.0089(17)
C5 0.0275(18) 0.033(2) 0.0391(18) 0.0020(15) 0.0184(15) 0.0013(15)
C6 0.0283(18) 0.045(2) 0.0323(17) 0.0080(17) 0.0178(15) 0.0064(15)
N1 0.0297(16) 0.0384(18) 0.0529(18) 0.0018(14) 0.0262(15) 0.0051(14)

loop_
_atom_type_symbol
_atom_type_description
_atom_type_scat_dispersion_real
_atom_type_scat_dispersion_imag
_atom_type_scat_source
C C 0.0033 0.0016 'International Tables Vol C Tables 4.2.6.8 and 6.1.1.4'
H H 0.0000 0.0000 'International Tables Vol C Tables 4.2.6.8 and 6.1.1.4'
N N 0.0061 0.0033 'International Tables Vol C Tables 4.2.6.8 and 6.1.1.4'
O O 0.0106 0.0060 'International Tables Vol C Tables 4.2.6.8 and 6.1.1.4'
P P 0.1023 0.0942 'International Tables Vol C Tables 4.2.6.8 and 6.1.1.4'
Zn Zn 0.2839 1.4301 'International Tables Vol C Tables 4.2.6.8 and 6.1.1.4'

loop_
_geom_angle_atom_site_label_1
_geom_angle_atom_site_label_2
_geom_angle_atom_site_label_3
_geom_angle_site_symmetry_1
_geom_angle_site_symmetry_3
_geom_angle
_geom_angle_publ_flag
O3 Zn1 O1 4_565 . 116.28(9) yes
O3 Zn1 O2 4_565 2_645 108.26(10) yes
O1 Zn1 O2 . 2_645 91.47(9) yes
O3 Zn1 O4 4_565 . 111.45(9) yes
O1 Zn1 O4 . . 117.82(10) yes
O2 Zn1 O4 2_645 . 109.10(11) yes
O2 P1 O3 . . 113.75(13) yes
O2 P1 O1 . . 111.16(13) yes
O3 P1 O1 . . 110.29(12) yes
O2 P1 H1 . . 110.9 ?
O3 P1 H1 . . 105.9 ?
O1 P1 H1 . . 104.3 ?
P1 O1 Zn1 . . 133.06(13) ?
P1 O2 Zn1 . 2_655 130.39(14) ?
P1 O3 Zn1 . 4_566 128.88(14) ?
C6 O4 Zn1 . . 107.2(2) ?
N1 C1 C4 . . 111.2(3) ?
N1 C1 H1A . . 109.4 ?
C4 C1 H1A . . 109.4 ?
N1 C1 H1B . . 109.4 ?
C4 C1 H1B . . 109.4 ?
H1A C1 H1B . . 108.0 ?
N1 C2 C3 . . 110.9(3) ?
N1 C2 H2A . . 109.5 ?
C3 C2 H2A . . 109.5 ?
N1 C2 H2B . . 109.5 ?
C3 C2 H2B . . 109.5 ?
H2A C2 H2B . . 108.0 ?
C2 C3 C5 . . 110.9(3) ?
C2 C3 H3A . . 109.5 ?
C5 C3 H3A . . 109.5 ?
C2 C3 H3B . . 109.5 ?
C5 C3 H3B . . 109.5 ?
H3A C3 H3B . . 108.1 ?
C1 C4 C5 . . 110.4(3) ?
C1 C4 H4A . . 109.6 ?
C5 C4 H4A . . 109.6 ?
C1 C4 H4B . . 109.6 ?
C5 C4 H4B . . 109.6 ?
H4A C4 H4B . . 108.1 ?
C6 C5 C3 . . 113.0(3) ?
C6 C5 C4 . . 110.6(3) ?
C3 C5 C4 . . 109.3(3) ?
C6 C5 H5 . . 107.9 ?
C3 C5 H5 . . 107.9 ?
C4 C5 H5 . . 107.9 ?
O5 C6 O4 . . 122.6(3) ?
O5 C6 C5 . . 119.6(3) ?
O4 C6 C5 . . 117.8(3) ?
C1 N1 C2 . . 113.2(3) ?
C1 N1 H1C . . 108.9 ?
C2 N1 H1C . . 108.9 ?
C1 N1 H1D . . 108.9 ?
C2 N1 H1D . . 108.9 ?
H1C N1 H1D . . 107.7 ?

loop_
_geom_bond_atom_site_label_1
_geom_bond_atom_site_label_2
_geom_bond_site_symmetry_2
_geom_bond_distance
_geom_bond_publ_flag
Zn1 O1 . 1.9623(19) yes
Zn1 O2 2_645 1.965(2) yes
Zn1 O3 4_565 1.947(2) yes
Zn1 O4 . 1.999(2) yes
P1 O1 . 1.528(2) yes
P1 O2 . 1.515(2) yes
P1 O3 . 1.524(2) yes
P1 H1 . 1.1950 ?
O2 Zn1 2_655 1.965(2) ?
O3 Zn1 4_566 1.947(2) ?
O4 C6 . 1.268(4) ?
O5 C6 . 1.245(4) ?
C1 N1 . 1.490(4) ?
C1 C4 . 1.514(5) ?
C1 H1A . 0.9700 ?
C1 H1B . 0.9700 ?
C2 N1 . 1.492(4) ?
C2 C3 . 1.521(5) ?
C2 H2A . 0.9700 ?
C2 H2B . 0.9700 ?
C3 C5 . 1.529(5) ?
C3 H3A . 0.9700 ?
C3 H3B . 0.9700 ?
C4 C5 . 1.544(4) ?
C4 H4A . 0.9700 ?
C4 H4B . 0.9700 ?
C5 C6 . 1.522(4) ?
C5 H5 . 0.9800 ?
N1 H1C . 0.9000 ?
N1 H1D . 0.9000 ?

loop_
_geom_hbond_atom_site_label_D
_geom_hbond_atom_site_label_H
_geom_hbond_atom_site_label_A
_geom_hbond_site_symmetry_A
_geom_hbond_distance_DH
_geom_hbond_distance_HA
_geom_hbond_distance_DA
_geom_hbond_angle_DHA
_geom_hbond_publ_flag
N1 H1C O1 1_655 0.90 2.03 2.837(4) 148.0 yes
N1 H1D O5 2_745 0.90 1.89 2.787(4) 173.6 yes

loop_
_geom_torsion_atom_site_label_1
_geom_torsion_atom_site_label_2
_geom_torsion_atom_site_label_3
_geom_torsion_atom_site_label_4
_geom_torsion_site_symmetry_1
_geom_torsion_site_symmetry_4
_geom_torsion
O2 P1 O1 Zn1 . . 56.2(2)
O3 P1 O1 Zn1 . . -176.67(16)
O3 Zn1 O1 P1 4_565 . -63.1(2)
O2 Zn1 O1 P1 2_645 . -174.33(19)
O4 Zn1 O1 P1 . . 73.1(2)
O3 P1 O2 Zn1 . 2_655 19.0(3)
O1 P1 O2 Zn1 . 2_655 144.26(18)
O2 P1 O3 Zn1 . 4_566 -100.6(2)
O1 P1 O3 Zn1 . 4_566 133.71(16)
O3 Zn1 O4 C6 4_565 . 70.4(2)
O1 Zn1 O4 C6 . . -67.8(2)
O2 Zn1 O4 C6 2_645 . -170.15(19)
N1 C2 C3 C5 . . -55.8(4)
N1 C1 C4 C5 . . 56.1(4)
C2 C3 C5 C6 . . -179.2(3)
C2 C3 C5 C4 . . 57.2(4)
C1 C4 C5 C6 . . 177.7(3)
C1 C4 C5 C3 . . -57.3(4)
Zn1 O4 C6 O5 . . 6.1(4)
Zn1 O4 C6 C5 . . -173.3(2)
C3 C5 C6 O5 . . 129.9(3)
C4 C5 C6 O5 . . -107.3(4)
C3 C5 C6 O4 . . -50.7(4)
C4 C5 C6 O4 . . 72.2(4)
C4 C1 N1 C2 . . -55.3(4)
C3 C2 N1 C1 . . 54.8(4)
